data_2227815
loop_
_publ_author_name
'Rizzoli, Corrado'
'Karami, Kazem'
'Salah, Mina Mohamadi'

_publ_section_title
;
 Triphenyl[(4-phenylbenzoyl)methyl]phosphonium
 trifluoromethanesulfonate
;
_journal_coeditor_code LX2176
_journal_issue 10
_journal_name_full 'Acta Crystallographica Section E'
_journal_page_first o2675
_journal_page_last o2676
_journal_paper_doi 10.1107/S1600536810038286
_journal_volume 66
_journal_year 2010
_chemical_formula_iupac 'C32 H26 O P +, C F3 O3 S -'
_chemical_formula_moiety 'C32 H26 O P +, C F3 O3 S -'
_chemical_formula_sum 'C33 H26 F3 O4 P S'
_chemical_formula_weight 606.58
_chemical_name_systematic
;
Triphenyl[(4-phenylbenzoyl)methyl]phosphonium trifluoromethanesulfonate
;
_space_group_IT_number 14
_symmetry_cell_setting monoclinic
_symmetry_space_group_name_Hall '-P 2ybc'
_symmetry_space_group_name_H-M 'P 1 21/c 1'
_atom_sites_solution_hydrogens difmap
_atom_sites_solution_primary direct
_atom_sites_solution_secondary difmap
_cell_angle_alpha 90.00
_cell_angle_beta 92.577(2)
_cell_angle_gamma 90.00
_cell_formula_units_Z 4
_cell_length_a 9.0559(10)
_cell_length_b 19.382(2)
_cell_length_c 16.5396(19)
_cell_measurement_reflns_used 744
_cell_measurement_temperature 294(2)
_cell_measurement_theta_max 22.40
_cell_measurement_theta_min 6.32
_cell_volume 2900.1(6)
_computing_cell_refinement 'SAINT-Plus (Bruker, 1998)'
_computing_data_collection 'SMART (Bruker, 1998)'
_computing_data_reduction 'SAINT-Plus (Bruker, 1998)'
_computing_molecular_graphics
;
<i>ORTEP-3 for Windows</i> (Farrugia, 1997) and
<i>SCHAKAL97</i> (Keller, 1997)
;
_computing_publication_material
;
<i>SHELXL97</i> (Sheldrick, 2008) and <i>PARST95</i> (Nardelli,
1995)
;
_computing_structure_refinement 'SHELXL97 (Sheldrick, 2008)'
_computing_structure_solution 'SIR97 (Altomare <i>et al.</i>, 1999)'
_diffrn_ambient_temperature 294(2)
_diffrn_measured_fraction_theta_full 1.000
_diffrn_measured_fraction_theta_max 1.000
_diffrn_measurement_device 'Bruker SMART 1000 CCD'
_diffrn_measurement_method '\w scans'
_diffrn_radiation_monochromator graphite
_diffrn_radiation_source 'fine-focus sealed tube'
_diffrn_radiation_type MoK\a
_diffrn_radiation_wavelength 0.71073
_diffrn_reflns_av_R_equivalents 0.0434
_diffrn_reflns_av_sigmaI/netI 0.0329
_diffrn_reflns_limit_h_max 10
_diffrn_reflns_limit_h_min -10
_diffrn_reflns_limit_k_max 23
_diffrn_reflns_limit_k_min -23
_diffrn_reflns_limit_l_max 19
_diffrn_reflns_limit_l_min -19
_diffrn_reflns_number 29195
_diffrn_reflns_theta_full 25.25
_diffrn_reflns_theta_max 25.25
_diffrn_reflns_theta_min 1.62
_exptl_absorpt_coefficient_mu 0.224
_exptl_absorpt_correction_T_max 0.974
_exptl_absorpt_correction_T_min 0.936
_exptl_absorpt_correction_type multi-scan
_exptl_absorpt_process_details '(SADABS; Bruker, 1998)'
_exptl_crystal_colour orange
_exptl_crystal_density_diffrn 1.389
_exptl_crystal_density_method 'not measured'
_exptl_crystal_description block
_exptl_crystal_F_000 1256
_exptl_crystal_size_max 0.25
_exptl_crystal_size_mid 0.20
_exptl_crystal_size_min 0.17
_refine_diff_density_max 0.555
_refine_diff_density_min -0.288
_refine_ls_extinction_method none
_refine_ls_goodness_of_fit_ref 1.060
_refine_ls_hydrogen_treatment constr
_refine_ls_matrix_type full
_refine_ls_number_parameters 379
_refine_ls_number_reflns 5245
_refine_ls_number_restraints 0
_refine_ls_restrained_S_all 1.060
_refine_ls_R_factor_all 0.0701
_refine_ls_R_factor_gt 0.0478
_refine_ls_shift/su_max 0.000
_refine_ls_shift/su_mean 0.000
_refine_ls_structure_factor_coef Fsqd
_refine_ls_weighting_details 'calc w=1/[\s^2^(Fo^2^)+(0.0820P)^2^] where P=(Fo^2^+2Fc^2^)/3'
_refine_ls_weighting_scheme calc
_refine_ls_wR_factor_gt 0.1308
_refine_ls_wR_factor_ref 0.1393
_reflns_number_gt 3748
_reflns_number_total 5245
_reflns_threshold_expression I>2\s(I)
_cod_data_source_file lx2176.cif
_cod_data_source_block I
_cod_original_sg_symbol_H-M 'P 21/c'
_cod_database_code 2227815
_cod_database_fobs_code 2227815

loop_
_symmetry_equiv_pos_as_xyz
x,y,z
-x,y+1/2,-z+1/2
-x,-y,-z
x,-y-1/2,z-1/2

loop_
_atom_site_type_symbol
_atom_site_label
_atom_site_fract_x
_atom_site_fract_y
_atom_site_fract_z
_atom_site_U_iso_or_equiv
_atom_site_adp_type
_atom_site_calc_flag
_atom_site_refinement_flags
_atom_site_occupancy
_atom_site_disorder_assembly
_atom_site_disorder_group
P P1 0.05841(6) 0.19921(3) 0.17248(4) 0.03733(18) Uani d . 1 . .
S S1 0.78232(9) 0.42703(4) 0.27665(5) 0.0666(2) Uani d . 1 . .
F F1 0.5564(3) 0.35241(16) 0.3102(3) 0.1880(17) Uani d . 1 . .
F F2 0.5301(3) 0.45799(15) 0.3327(2) 0.1577(13) Uani d . 1 . .
F F3 0.6656(4) 0.39779(16) 0.41126(19) 0.1544(13) Uani d . 1 . .
O O1 0.29798(19) 0.28836(9) 0.13868(13) 0.0625(5) Uani d . 1 . .
O O2 0.7193(4) 0.4436(2) 0.19884(16) 0.1420(13) Uani d . 1 . .
O O3 0.8484(3) 0.48364(11) 0.31695(15) 0.0894(7) Uani d . 1 . .
O O4 0.8683(3) 0.36544(12) 0.28273(18) 0.1039(9) Uani d . 1 . .
C C1 0.0380(3) 0.28830(11) 0.14394(15) 0.0435(6) Uani d . 1 . .
H H1A -0.0207 0.2913 0.0935 0.052 Uiso calc R 1 . .
H H1B -0.0145 0.3126 0.1851 0.052 Uiso calc R 1 . .
C C2 0.1864(3) 0.32291(12) 0.13352(15) 0.0449(6) Uani d . 1 . .
C C3 0.1899(2) 0.39764(12) 0.11621(14) 0.0433(6) Uani d . 1 . .
C C4 0.0651(3) 0.43896(12) 0.11089(15) 0.0459(6) Uani d . 1 . .
H H4 -0.0267 0.4202 0.1211 0.055 Uiso calc R 1 . .
C C5 0.0757(3) 0.50804(12) 0.09048(15) 0.0453(6) Uani d . 1 . .
H H5 -0.0088 0.5354 0.0883 0.054 Uiso calc R 1 . .
C C6 0.2109(3) 0.53701(12) 0.07326(14) 0.0433(6) Uani d . 1 . .
C C7 0.3360(3) 0.49527(13) 0.08168(17) 0.0535(7) Uani d . 1 . .
H H7 0.4282 0.5140 0.0724 0.064 Uiso calc R 1 . .
C C8 0.3263(3) 0.42769(13) 0.10323(17) 0.0523(7) Uani d . 1 . .
H H8 0.4119 0.4013 0.1093 0.063 Uiso calc R 1 . .
C C9 0.2251(3) 0.60970(12) 0.04788(14) 0.0437(6) Uani d . 1 . .
C C10 0.1499(3) 0.66280(13) 0.08446(16) 0.0549(7) Uani d . 1 . .
H H10 0.0825 0.6526 0.1235 0.066 Uiso calc R 1 . .
C C11 0.1740(3) 0.73053(14) 0.06349(18) 0.0651(8) Uani d . 1 . .
H H11 0.1235 0.7657 0.0888 0.078 Uiso calc R 1 . .
C C12 0.2723(3) 0.74644(14) 0.00535(18) 0.0613(7) Uani d . 1 . .
H H12 0.2913 0.7923 -0.0070 0.074 Uiso calc R 1 . .
C C13 0.3418(3) 0.69483(15) -0.03417(18) 0.0601(7) Uani d . 1 . .
H H13 0.4048 0.7055 -0.0753 0.072 Uiso calc R 1 . .
C C14 0.3188(3) 0.62676(13) -0.01322(17) 0.0539(7) Uani d . 1 . .
H H14 0.3667 0.5919 -0.0404 0.065 Uiso calc R 1 . .
C C15 0.1376(3) 0.14886(12) 0.09454(14) 0.0414(5) Uani d . 1 . .
C C16 0.0457(3) 0.12156(13) 0.03274(15) 0.0530(6) Uani d . 1 . .
H H16 -0.0555 0.1299 0.0320 0.064 Uiso calc R 1 . .
C C17 0.1047(4) 0.08214(16) -0.02744(18) 0.0690(8) Uani d . 1 . .
H H17 0.0437 0.0642 -0.0690 0.083 Uiso calc R 1 . .
C C18 0.2538(4) 0.06968(16) -0.02533(19) 0.0763(9) Uani d . 1 . .
H H18 0.2933 0.0427 -0.0655 0.092 Uiso calc R 1 . .
C C19 0.3454(3) 0.09620(16) 0.03476(19) 0.0677(8) Uani d . 1 . .
H H19 0.4463 0.0872 0.0353 0.081 Uiso calc R 1 . .
C C20 0.2880(3) 0.13635(13) 0.09469(15) 0.0511(6) Uani d . 1 . .
H H20 0.3505 0.1550 0.1352 0.061 Uiso calc R 1 . .
C C21 0.1644(2) 0.19295(12) 0.26621(14) 0.0398(5) Uani d . 1 . .
C C22 0.1840(3) 0.24969(14) 0.31672(16) 0.0594(7) Uani d . 1 . .
H H22 0.1494 0.2929 0.3003 0.071 Uiso calc R 1 . .
C C23 0.2550(4) 0.24155(19) 0.39123(19) 0.0771(9) Uani d . 1 . .
H H23 0.2690 0.2796 0.4249 0.093 Uiso calc R 1 . .
C C24 0.3053(3) 0.1785(2) 0.41654(18) 0.0728(9) Uani d . 1 . .
H H24 0.3536 0.1739 0.4670 0.087 Uiso calc R 1 . .
C C25 0.2845(3) 0.12184(17) 0.36745(17) 0.0627(7) Uani d . 1 . .
H H25 0.3177 0.0788 0.3851 0.075 Uiso calc R 1 . .
C C26 0.2145(3) 0.12866(13) 0.29199(15) 0.0476(6) Uani d . 1 . .
H H26 0.2011 0.0903 0.2586 0.057 Uiso calc R 1 . .
C C27 -0.1209(2) 0.16470(12) 0.19059(13) 0.0389(5) Uani d . 1 . .
C C28 -0.2382(3) 0.20647(13) 0.20946(15) 0.0473(6) Uani d . 1 . .
H H28 -0.2285 0.2542 0.2078 0.057 Uiso calc R 1 . .
C C29 -0.3701(3) 0.17695(15) 0.23093(18) 0.0591(7) Uani d . 1 . .
H H29 -0.4494 0.2050 0.2431 0.071 Uiso calc R 1 . .
C C30 -0.3841(3) 0.10673(15) 0.23429(17) 0.0576(7) Uani d . 1 . .
H H30 -0.4729 0.0872 0.2488 0.069 Uiso calc R 1 . .
C C31 -0.2677(3) 0.06509(14) 0.21634(16) 0.0555(7) Uani d . 1 . .
H H31 -0.2781 0.0174 0.2188 0.067 Uiso calc R 1 . .
C C32 -0.1356(3) 0.09315(12) 0.19477(15) 0.0469(6) Uani d . 1 . .
H H32 -0.0567 0.0647 0.1831 0.056 Uiso calc R 1 . .
C C33 0.6237(4) 0.4073(2) 0.3325(3) 0.0963(13) Uani d . 1 . .

loop_
_atom_site_aniso_label
_atom_site_aniso_U_11
_atom_site_aniso_U_22
_atom_site_aniso_U_33
_atom_site_aniso_U_12
_atom_site_aniso_U_13
_atom_site_aniso_U_23
P1 0.0344(3) 0.0359(3) 0.0418(3) -0.0018(2) 0.0030(2) -0.0002(3)
S1 0.0717(5) 0.0581(5) 0.0714(5) -0.0069(4) 0.0203(4) -0.0080(4)
F1 0.116(2) 0.126(2) 0.327(5) -0.0639(19) 0.070(3) -0.014(3)
F2 0.0997(18) 0.150(2) 0.229(3) 0.0702(17) 0.0710(19) 0.072(2)
F3 0.179(3) 0.161(3) 0.130(2) 0.054(2) 0.077(2) 0.072(2)
O1 0.0444(10) 0.0477(11) 0.0966(15) 0.0018(8) 0.0148(10) 0.0106(10)
O2 0.148(3) 0.214(4) 0.0626(17) -0.034(2) -0.0075(17) 0.0103(19)
O3 0.1034(17) 0.0534(12) 0.1110(19) -0.0142(12) 0.0002(14) -0.0081(12)
O4 0.1033(18) 0.0602(14) 0.153(3) 0.0123(13) 0.0578(17) -0.0148(14)
C1 0.0414(13) 0.0375(13) 0.0520(14) -0.0040(10) 0.0054(11) 0.0025(10)
C2 0.0416(14) 0.0432(13) 0.0507(14) -0.0023(11) 0.0098(11) 0.0003(11)
C3 0.0420(13) 0.0422(13) 0.0462(14) -0.0041(10) 0.0084(10) -0.0010(10)
C4 0.0384(13) 0.0478(14) 0.0517(14) -0.0064(11) 0.0058(11) 0.0020(11)
C5 0.0424(13) 0.0436(14) 0.0503(14) 0.0012(11) 0.0061(11) 0.0007(11)
C6 0.0464(14) 0.0426(13) 0.0414(13) -0.0025(11) 0.0066(10) -0.0041(10)
C7 0.0417(14) 0.0457(15) 0.0742(18) -0.0067(11) 0.0147(13) 0.0010(13)
C8 0.0387(13) 0.0423(14) 0.0769(19) 0.0013(11) 0.0137(12) -0.0007(12)
C9 0.0452(13) 0.0424(13) 0.0435(13) -0.0021(11) 0.0018(11) -0.0002(10)
C10 0.0666(17) 0.0495(16) 0.0497(15) 0.0016(13) 0.0129(13) -0.0033(12)
C11 0.091(2) 0.0433(15) 0.0612(18) 0.0113(15) 0.0022(16) -0.0048(13)
C12 0.0691(18) 0.0428(15) 0.0709(19) -0.0043(13) -0.0090(15) 0.0096(13)
C13 0.0476(15) 0.0601(18) 0.0730(19) -0.0016(13) 0.0078(13) 0.0194(15)
C14 0.0504(15) 0.0471(15) 0.0652(17) 0.0008(12) 0.0148(13) 0.0026(12)
C15 0.0467(14) 0.0397(13) 0.0382(13) 0.0008(10) 0.0056(10) 0.0023(10)
C16 0.0560(15) 0.0547(16) 0.0481(15) -0.0007(12) 0.0000(12) -0.0033(12)
C17 0.088(2) 0.068(2) 0.0516(17) -0.0058(17) 0.0021(15) -0.0153(14)
C18 0.102(3) 0.071(2) 0.0576(19) 0.0077(19) 0.0256(18) -0.0164(15)
C19 0.0650(18) 0.0716(19) 0.068(2) 0.0138(15) 0.0215(15) -0.0001(16)
C20 0.0474(15) 0.0577(16) 0.0488(15) 0.0050(12) 0.0083(12) -0.0014(12)
C21 0.0345(12) 0.0438(13) 0.0413(13) -0.0028(10) 0.0044(9) -0.0023(10)
C22 0.0720(19) 0.0517(16) 0.0539(17) -0.0014(14) -0.0032(14) -0.0094(13)
C23 0.087(2) 0.085(2) 0.0588(19) -0.0074(19) -0.0087(16) -0.0219(17)
C24 0.0621(19) 0.107(3) 0.0481(17) 0.0019(18) -0.0105(14) -0.0032(17)
C25 0.0531(16) 0.078(2) 0.0571(18) 0.0112(14) -0.0008(13) 0.0138(15)
C26 0.0446(14) 0.0495(15) 0.0485(14) 0.0015(11) 0.0005(11) 0.0010(11)
C27 0.0351(12) 0.0427(13) 0.0387(12) -0.0022(10) -0.0001(10) 0.0016(10)
C28 0.0417(13) 0.0434(14) 0.0567(15) -0.0007(11) 0.0018(11) -0.0025(11)
C29 0.0372(14) 0.0685(19) 0.0719(19) 0.0000(13) 0.0076(13) -0.0009(14)
C30 0.0399(14) 0.0691(19) 0.0642(18) -0.0146(13) 0.0041(12) 0.0028(14)
C31 0.0545(16) 0.0468(15) 0.0649(18) -0.0150(12) 0.0011(13) 0.0038(12)
C32 0.0434(13) 0.0422(14) 0.0554(15) -0.0022(11) 0.0039(11) 0.0027(11)
C33 0.078(2) 0.077(3) 0.137(4) 0.019(2) 0.036(2) 0.028(2)

loop_
_atom_type_symbol
_atom_type_description
_atom_type_scat_dispersion_real
_atom_type_scat_dispersion_imag
_atom_type_scat_source
P P 0.1023 0.0942 'International Tables Vol C Tables 4.2.6.8 and 6.1.1.4'
S S 0.1246 0.1234 'International Tables Vol C Tables 4.2.6.8 and 6.1.1.4'
F F 0.0171 0.0103 'International Tables Vol C Tables 4.2.6.8 and 6.1.1.4'
O O 0.0106 0.0060 'International Tables Vol C Tables 4.2.6.8 and 6.1.1.4'
C C 0.0033 0.0016 'International Tables Vol C Tables 4.2.6.8 and 6.1.1.4'
H H 0.0000 0.0000 'International Tables Vol C Tables 4.2.6.8 and 6.1.1.4'

loop_
_geom_angle_atom_site_label_1
_geom_angle_atom_site_label_2
_geom_angle_atom_site_label_3
_geom_angle_site_symmetry_1
_geom_angle_site_symmetry_3
_geom_angle
_geom_angle_publ_flag
C21 P1 C15 . . 111.69(11) ?
C21 P1 C27 . . 106.52(10) ?
C15 P1 C27 . . 108.17(11) ?
C21 P1 C1 . . 109.71(11) ?
C15 P1 C1 . . 111.96(11) ?
C27 P1 C1 . . 108.60(11) ?
O3 S1 O2 . . 113.5(2) ?
O3 S1 O4 . . 113.63(16) ?
O2 S1 O4 . . 116.7(2) ?
O3 S1 C33 . . 104.93(19) ?
O2 S1 C33 . . 102.5(2) ?
O4 S1 C33 . . 103.55(16) ?
C2 C1 P1 . . 111.90(16) ?
C2 C1 H1A . . 109.2 ?
P1 C1 H1A . . 109.2 ?
C2 C1 H1B . . 109.2 ?
P1 C1 H1B . . 109.2 ?
H1A C1 H1B . . 107.9 ?
O1 C2 C3 . . 122.0(2) ?
O1 C2 C1 . . 119.1(2) ?
C3 C2 C1 . . 118.8(2) ?
C4 C3 C8 . . 118.4(2) ?
C4 C3 C2 . . 123.7(2) ?
C8 C3 C2 . . 117.9(2) ?
C5 C4 C3 . . 120.6(2) ?
C5 C4 H4 . . 119.7 ?
C3 C4 H4 . . 119.7 ?
C4 C5 C6 . . 120.9(2) ?
C4 C5 H5 . . 119.6 ?
C6 C5 H5 . . 119.6 ?
C5 C6 C7 . . 117.7(2) ?
C5 C6 C9 . . 122.2(2) ?
C7 C6 C9 . . 120.1(2) ?
C8 C7 C6 . . 121.5(2) ?
C8 C7 H7 . . 119.2 ?
C6 C7 H7 . . 119.2 ?
C7 C8 C3 . . 120.8(2) ?
C7 C8 H8 . . 119.6 ?
C3 C8 H8 . . 119.6 ?
C10 C9 C14 . . 117.9(2) ?
C10 C9 C6 . . 122.2(2) ?
C14 C9 C6 . . 119.9(2) ?
C11 C10 C9 . . 120.7(3) ?
C11 C10 H10 . . 119.7 ?
C9 C10 H10 . . 119.7 ?
C12 C11 C10 . . 120.3(3) ?
C12 C11 H11 . . 119.8 ?
C10 C11 H11 . . 119.8 ?
C13 C12 C11 . . 119.9(3) ?
C13 C12 H12 . . 120.1 ?
C11 C12 H12 . . 120.1 ?
C12 C13 C14 . . 120.1(3) ?
C12 C13 H13 . . 119.9 ?
C14 C13 H13 . . 119.9 ?
C13 C14 C9 . . 120.9(2) ?
C13 C14 H14 . . 119.5 ?
C9 C14 H14 . . 119.5 ?
C20 C15 C16 . . 119.4(2) ?
C20 C15 P1 . . 121.34(19) ?
C16 C15 P1 . . 119.27(19) ?
C17 C16 C15 . . 120.0(3) ?
C17 C16 H16 . . 120.0 ?
C15 C16 H16 . . 120.0 ?
C18 C17 C16 . . 119.5(3) ?
C18 C17 H17 . . 120.3 ?
C16 C17 H17 . . 120.3 ?
C19 C18 C17 . . 121.2(3) ?
C19 C18 H18 . . 119.4 ?
C17 C18 H18 . . 119.4 ?
C18 C19 C20 . . 119.9(3) ?
C18 C19 H19 . . 120.0 ?
C20 C19 H19 . . 120.0 ?
C19 C20 C15 . . 120.0(3) ?
C19 C20 H20 . . 120.0 ?
C15 C20 H20 . . 120.0 ?
C26 C21 C22 . . 119.7(2) ?
C26 C21 P1 . . 118.85(18) ?
C22 C21 P1 . . 121.1(2) ?
C23 C22 C21 . . 119.4(3) ?
C23 C22 H22 . . 120.3 ?
C21 C22 H22 . . 120.3 ?
C24 C23 C22 . . 121.0(3) ?
C24 C23 H23 . . 119.5 ?
C22 C23 H23 . . 119.5 ?
C23 C24 C25 . . 120.0(3) ?
C23 C24 H24 . . 120.0 ?
C25 C24 H24 . . 120.0 ?
C24 C25 C26 . . 120.2(3) ?
C24 C25 H25 . . 119.9 ?
C26 C25 H25 . . 119.9 ?
C25 C26 C21 . . 119.7(2) ?
C25 C26 H26 . . 120.2 ?
C21 C26 H26 . . 120.2 ?
C28 C27 C32 . . 119.7(2) ?
C28 C27 P1 . . 121.99(18) ?
C32 C27 P1 . . 117.89(17) ?
C27 C28 C29 . . 119.7(2) ?
C27 C28 H28 . . 120.1 ?
C29 C28 H28 . . 120.1 ?
C30 C29 C28 . . 120.3(2) ?
C30 C29 H29 . . 119.9 ?
C28 C29 H29 . . 119.9 ?
C29 C30 C31 . . 120.2(2) ?
C29 C30 H30 . . 119.9 ?
C31 C30 H30 . . 119.9 ?
C30 C31 C32 . . 120.6(2) ?
C30 C31 H31 . . 119.7 ?
C32 C31 H31 . . 119.7 ?
C31 C32 C27 . . 119.5(2) ?
C31 C32 H32 . . 120.3 ?
C27 C32 H32 . . 120.3 ?
F1 C33 F2 . . 109.2(4) ?
F1 C33 F3 . . 105.9(4) ?
F2 C33 F3 . . 104.8(4) ?
F1 C33 S1 . . 114.5(3) ?
F2 C33 S1 . . 112.4(3) ?
F3 C33 S1 . . 109.3(3) ?

loop_
_geom_bond_atom_site_label_1
_geom_bond_atom_site_label_2
_geom_bond_site_symmetry_2
_geom_bond_distance
_geom_bond_publ_flag
P1 C21 . 1.790(2) ?
P1 C15 . 1.792(2) ?
P1 C27 . 1.794(2) ?
P1 C1 . 1.798(2) ?
S1 O3 . 1.404(2) ?
S1 O2 . 1.421(3) ?
S1 O4 . 1.427(2) ?
S1 C33 . 1.783(4) ?
F1 C33 . 1.273(5) ?
F2 C33 . 1.298(4) ?
F3 C33 . 1.354(5) ?
O1 C2 . 1.212(3) ?
C1 C2 . 1.519(3) ?
C1 H1A . 0.9700 ?
C1 H1B . 0.9700 ?
C2 C3 . 1.477(3) ?
C3 C4 . 1.385(3) ?
C3 C8 . 1.391(3) ?
C4 C5 . 1.385(3) ?
C4 H4 . 0.9300 ?
C5 C6 . 1.387(3) ?
C5 H5 . 0.9300 ?
C6 C7 . 1.394(3) ?
C6 C9 . 1.477(3) ?
C7 C8 . 1.361(3) ?
C7 H7 . 0.9300 ?
C8 H8 . 0.9300 ?
C9 C10 . 1.388(3) ?
C9 C14 . 1.389(3) ?
C10 C11 . 1.378(4) ?
C10 H10 . 0.9300 ?
C11 C12 . 1.374(4) ?
C11 H11 . 0.9300 ?
C12 C13 . 1.365(4) ?
C12 H12 . 0.9300 ?
C13 C14 . 1.382(4) ?
C13 H13 . 0.9300 ?
C14 H14 . 0.9300 ?
C15 C20 . 1.383(3) ?
C15 C16 . 1.393(3) ?
C16 C17 . 1.381(4) ?
C16 H16 . 0.9300 ?
C17 C18 . 1.371(4) ?
C17 H17 . 0.9300 ?
C18 C19 . 1.366(4) ?
C18 H18 . 0.9300 ?
C19 C20 . 1.380(4) ?
C19 H19 . 0.9300 ?
C20 H20 . 0.9300 ?
C21 C26 . 1.387(3) ?
C21 C22 . 1.388(3) ?
C22 C23 . 1.373(4) ?
C22 H22 . 0.9300 ?
C23 C24 . 1.363(5) ?
C23 H23 . 0.9300 ?
C24 C25 . 1.374(4) ?
C24 H24 . 0.9300 ?
C25 C26 . 1.380(4) ?
C25 H25 . 0.9300 ?
C26 H26 . 0.9300 ?
C27 C28 . 1.382(3) ?
C27 C32 . 1.395(3) ?
C28 C29 . 1.385(3) ?
C28 H28 . 0.9300 ?
C29 C30 . 1.368(4) ?
C29 H29 . 0.9300 ?
C30 C31 . 1.371(4) ?
C30 H30 . 0.9300 ?
C31 C32 . 1.376(3) ?
C31 H31 . 0.9300 ?
C32 H32 . 0.9300 ?

loop_
_geom_hbond_atom_site_label_D
_geom_hbond_atom_site_label_H
_geom_hbond_atom_site_label_A
_geom_hbond_site_symmetry_A
_geom_hbond_distance_DH
_geom_hbond_distance_HA
_geom_hbond_distance_DA
_geom_hbond_angle_DHA
C1 H1B O4 1_455 0.97 2.22 3.191(4) 177.9
C26 H26 O3 2_645 0.93 2.45 3.373(3) 173.7
C32 H32 O3 2_645 0.93 2.46 3.369(4) 167.8
C1 H1A Cg1 3_565 0.97 2.84 3.780(3) 163.6
C10 H10 Cg2 2_555 0.93 3.02 3.767(4) 138.3
C23 H23 Cg3 4_566 0.93 2.91 3.788(4) 158.7

loop_
_cod_related_entry_id
_cod_related_entry_database
_cod_related_entry_code
1 ChemSpider 30656285
